data_4331494
loop_
_publ_author_name
'G\'alvez-Ruiz, Juan Carlos'
'Holl, Gerhard'
'Karaghiosoff, Konstantin'
'Klap\"otke, Thomas M.'
'L\"ohnwitz, Karolin'
'Mayer, Peter'
'N\"oth, Heinrich'
'Polborn, Kurt'
'Rohbogner, Christoph J.'
'Suter, Max'
'Weigand, Jan J.'

_publ_section_title
;
 Derivatives of 1,5-Diamino-1H-tetrazole:&#x00A0; A New Family of
 Energetic Heterocyclic-Based Salts
;
_journal_issue 12
_journal_name_full 'Inorganic Chemistry'
_journal_page_first 4237
_journal_page_last 4253
_journal_paper_doi 10.1021/ic050104g
_journal_volume 44
_journal_year 2005
_chemical_formula_moiety '(C2 H7 N6 1+),(I 1-)'
_chemical_formula_sum 'C2 H7 I N6'
_chemical_formula_weight 242.02
_chemical_name_systematic '1,5-Diamino-1H-tetrazolium iodide'
_space_group_IT_number 33
_symmetry_cell_setting orthorhombic
_symmetry_Int_Tables_number 33
_symmetry_space_group_name_Hall 'P 2c -2n'
_symmetry_space_group_name_H-M 'P n a 21'
_atom_sites_solution_hydrogens geom
_atom_sites_solution_primary direct
_atom_sites_solution_secondary difmap
_audit_creation_date 17-Jan-05
_audit_creation_method SHELXL-97
_audit_update_record ' ?'
_cell_angle_alpha 90.00
_cell_angle_beta 90.00
_cell_angle_gamma 90.00
_cell_formula_units_Z 4
_cell_length_a 8.9104(9)
_cell_length_b 16.5060(19)
_cell_length_c 5.4554(6)
_cell_measurement_reflns_used 0
_cell_measurement_temperature 200(2)
_cell_volume 802.35(15)
_computing_cell_refinement 'SMART (V4.C50)'
_computing_data_collection 'SMART (V4.C50)'
_computing_data_reduction 'SAINT (V4.D50)'
_computing_molecular_graphics 'XP (SHELXTL-Ver.5)'
_computing_publication_material 'SHELXL (Sheldrick 1997)'
_computing_structure_refinement 'SHELXL-97 (Sheldrick, 1997)'
_computing_structure_solution 'SHELXS-97 (Sheldrick, 1990)'
_diffrn_ambient_temperature 200(2)
_diffrn_measured_fraction_theta_full 0.785
_diffrn_measured_fraction_theta_max 0.785
_diffrn_measurement_device_type 'Siemens SMART Area-detector'
_diffrn_measurement_method Hemisphere
_diffrn_radiation_monochromator graphite
_diffrn_radiation_probe x-ray
_diffrn_radiation_type MoK\a
_diffrn_radiation_wavelength 0.71073
_diffrn_reflns_av_R_equivalents 0.0549
_diffrn_reflns_av_sigmaI/netI 0.0566
_diffrn_reflns_limit_h_max 11
_diffrn_reflns_limit_h_min -8
_diffrn_reflns_limit_k_max 21
_diffrn_reflns_limit_k_min -21
_diffrn_reflns_limit_l_max 6
_diffrn_reflns_limit_l_min -6
_diffrn_reflns_number 4473
_diffrn_reflns_theta_full 28.98
_diffrn_reflns_theta_max 28.98
_diffrn_reflns_theta_min 2.47
_diffrn_source 'fine-focus sealed tube'
_diffrn_standards_interval_time 0
_exptl_absorpt_coefficient_mu 3.926
_exptl_absorpt_correction_T_max 0.67405
_exptl_absorpt_correction_T_min 0.49208
_exptl_absorpt_correction_type empirical
_exptl_crystal_colour colorless
_exptl_crystal_density_diffrn 2.004
_exptl_crystal_density_method 'not measured'
_exptl_crystal_description prism
_exptl_crystal_F_000 456
_exptl_crystal_recrystallization_method 'from conc. CH3CN solutions overlayerd with Et2O'
_exptl_crystal_size_max 0.20
_exptl_crystal_size_mid 0.20
_exptl_crystal_size_min 0.10
_refine_diff_density_max 0.807
_refine_diff_density_min -0.963
_refine_diff_density_rms 0.125
_refine_ls_abs_structure_details 'Flack H D (1983), Acta Cryst. A39, 876-881'
_refine_ls_abs_structure_Flack 0.06(6)
_refine_ls_extinction_method none
_refine_ls_goodness_of_fit_ref 0.868
_refine_ls_hydrogen_treatment mixed
_refine_ls_matrix_type full
_refine_ls_number_parameters 93
_refine_ls_number_reflns 1612
_refine_ls_number_restraints 3
_refine_ls_restrained_S_all 0.867
_refine_ls_R_factor_all 0.0488
_refine_ls_R_factor_gt 0.0329
_refine_ls_shift/su_max 0.000
_refine_ls_shift/su_mean 0.000
_refine_ls_structure_factor_coef Fsqd
_refine_ls_weighting_details 'calc w=1/[\s^2^(Fo^2^)+(0.0425P)^2^+0.0000P] where P=(Fo^2^+2Fc^2^)/3'
_refine_ls_weighting_scheme calc
_refine_ls_wR_factor_gt 0.0720
_refine_ls_wR_factor_ref 0.0740
_reflns_number_gt 1104
_reflns_number_total 1612
_reflns_threshold_expression >2sigma(I)
_cod_data_source_file ic050104gsup2.cif
_cod_data_source_block conn51a
_cod_database_code 4331494

loop_
_symmetry_equiv_pos_as_xyz
'x, y, z'
'-x, -y, z+1/2'
'x+1/2, -y+1/2, z'
'-x+1/2, y+1/2, z+1/2'

loop_
_atom_site_label
_atom_site_type_symbol
_atom_site_fract_x
_atom_site_fract_y
_atom_site_fract_z
_atom_site_U_iso_or_equiv
_atom_site_adp_type
_atom_site_occupancy
_atom_site_symmetry_multiplicity
_atom_site_calc_flag
_atom_site_refinement_flags
I1 I 0.53844(5) 0.32104(2) 0.37610(17) 0.04789(16) Uani 1 1 d .
N1 N 0.7783(8) 0.5578(3) 0.2390(10) 0.0439(15) Uani 1 1 d .
N2 N 0.8706(11) 0.5273(4) 0.0571(10) 0.057(2) Uani 1 1 d .
N3 N 0.9942(9) 0.5607(4) 0.0726(10) 0.052(2) Uani 1 1 d .
N4 N 0.9930(7) 0.6154(3) 0.2654(10) 0.0399(15) Uani 1 1 d .
N5 N 0.8066(8) 0.6541(3) 0.5599(10) 0.0431(16) Uani 1 1 d D
N6 N 0.6342(8) 0.5323(4) 0.2887(10) 0.0560(18) Uani 1 1 d .
C1 C 0.8575(7) 0.6126(3) 0.371(2) 0.0376(15) Uani 1 1 d .
C2 C 1.1197(10) 0.6624(4) 0.334(2) 0.053(3) Uani 1 1 d .
H2A H 1.1779 0.6761 0.1870 0.063 Uiso 1 1 calc R
H2B H 1.1827 0.6312 0.4468 0.063 Uiso 1 1 calc R
H2C H 1.0861 0.7122 0.4141 0.063 Uiso 1 1 calc R
H6A H 0.6211 0.4682 0.3217 0.13(3) Uiso 1 1 d R
H6B H 0.5750 0.5807 0.2825 0.15(5) Uiso 1 1 d R
H5B H 0.862(7) 0.697(3) 0.648(10) 0.039(18) Uiso 1 1 d D
H5A H 0.700(3) 0.656(4) 0.620(12) 0.039(19) Uiso 1 1 d D

loop_
_atom_site_aniso_label
_atom_site_aniso_U_11
_atom_site_aniso_U_22
_atom_site_aniso_U_33
_atom_site_aniso_U_23
_atom_site_aniso_U_13
_atom_site_aniso_U_12
I1 0.0416(3) 0.0472(2) 0.0549(2) -0.0080(4) -0.0091(5) -0.0010(2)
N1 0.060(5) 0.032(3) 0.040(3) -0.001(2) -0.006(3) 0.005(3)
N2 0.088(7) 0.044(3) 0.039(3) -0.006(3) 0.002(4) 0.016(4)
N3 0.062(6) 0.057(4) 0.039(3) -0.004(3) 0.005(3) 0.020(3)
N4 0.039(5) 0.041(3) 0.039(3) -0.002(2) 0.000(3) 0.005(3)
N5 0.035(5) 0.045(3) 0.049(3) -0.015(3) 0.010(3) -0.002(3)
N6 0.047(5) 0.051(3) 0.070(4) 0.006(3) -0.001(3) -0.013(3)
C1 0.035(4) 0.036(3) 0.042(3) 0.024(5) 0.009(7) 0.010(3)
C2 0.039(5) 0.062(4) 0.057(8) 0.010(4) 0.013(5) 0.011(3)

loop_
_atom_type_symbol
_atom_type_description
_atom_type_scat_dispersion_real
_atom_type_scat_dispersion_imag
_atom_type_scat_source
C C 0.0033 0.0016 'International Tables Vol C Tables 4.2.6.8 and 6.1.1.4'
H H 0.0000 0.0000 'International Tables Vol C Tables 4.2.6.8 and 6.1.1.4'
N N 0.0061 0.0033 'International Tables Vol C Tables 4.2.6.8 and 6.1.1.4'
I I -0.4742 1.8119 'International Tables Vol C Tables 4.2.6.8 and 6.1.1.4'

loop_
_geom_angle_atom_site_label_1
_geom_angle_atom_site_label_2
_geom_angle_atom_site_label_3
_geom_angle
C1 N1 N6 125.8(6)
C1 N1 N2 108.3(7)
N6 N1 N2 125.7(6)
N3 N2 N1 108.6(6)
N2 N3 N4 109.6(6)
C1 N4 N3 108.2(7)
C1 N4 C2 128.5(7)
N3 N4 C2 123.3(7)
C1 N5 H5B 125(4)
C1 N5 H5A 127(4)
H5B N5 H5A 107(6)
N1 N6 H6A 115.7
N1 N6 H6B 104.5
H6A N6 H6B 139.9
N5 C1 N4 129.1(7)
N5 C1 N1 125.7(6)
N4 C1 N1 105.2(9)
N4 C2 H2A 109.5
N4 C2 H2B 109.5
H2A C2 H2B 109.5
N4 C2 H2C 109.5
H2A C2 H2C 109.5
H2B C2 H2C 109.5

loop_
_geom_bond_atom_site_label_1
_geom_bond_atom_site_label_2
_geom_bond_distance
N1 C1 1.356(10)
N1 N6 1.378(9)
N1 N2 1.384(9)
N2 N3 1.234(9)
N3 N4 1.386(8)
N4 C1 1.339(8)
N4 C2 1.420(10)
N5 C1 1.317(12)
N5 H5B 0.98(2)
N5 H5A 1.01(2)
N6 H6A 1.0792
N6 H6B 0.9589
C2 H2A 0.9800
C2 H2B 0.9800
C2 H2C 0.9800
